data_4003480
loop_
_publ_author_name
'J\/orgensen, Mathias'
'Shea, Patrick T.'
'Tomich, Anton W.'
'Varley, Joel B.'
'Bercx, Marnik'
'Lovera, Sergio'
'\<Cern\'y, Radovan'
'Zhou, Wei'
'Udovic, Terrence J.'
'Lavallo, Vincent'
'Jensen, Torben R.'
'Wood, Brandon C.'
'Stavila, Vitalie'

_publ_section_title
;
 Understanding Superionic Conductivity in Lithium and Sodium Salts of
 Weakly Coordinating Closo-Hexahalocarbaborate Anions
;
_journal_name_full 'Chemistry of Materials'
_journal_paper_doi 10.1021/acs.chemmater.9b04383
_journal_year 2020
_chemical_formula_sum 'C H6 B11 Br6 Li'
_chemical_formula_weight 623.31
_space_group_IT_number 62
_space_group_name_Hall '-P 2ac 2n'
_space_group_name_H-M_alt 'P n m a'
_symmetry_cell_setting orthorhombic
_symmetry_space_group_name_Hall '-P 2ac 2n'
_symmetry_space_group_name_H-M 'P n m a'
_cell_angle_alpha 90.0000
_cell_angle_beta 90.0000
_cell_angle_gamma 90.0000
_cell_formula_units_Z 4
_cell_length_a 11.7409(5)
_cell_length_b 11.0295(4)
_cell_length_c 12.9724(5)
_cell_measurement_temperature 473
_cell_volume 1679.88(11)
_computing_structure_refinement FULLPROF
_computing_structure_solution FOX
_diffrn_ambient_temperature 473
_diffrn_detector 2D
_diffrn_detector_type 'Perkin Elmer (XRD1621)'
_diffrn_measurement_device_type 'PETRA III'
_diffrn_radiation_type synchrotron
_diffrn_source Synchrotron
_pd_char_colour White
_pd_instr_location ' ?'
_pd_meas_2theta_range_inc 0.006265
_pd_meas_2theta_range_max 9.14351
_pd_meas_2theta_range_min 0.62918
_pd_meas_number_of_points 1361
_pd_proc_2theta_range_inc 0.006265
_pd_proc_2theta_range_max 9.1445
_pd_proc_2theta_range_min 0.6302
_pd_proc_ls_pref_orient_corr ' ?'
_pd_proc_ls_prof_R_factor 1.0430
_pd_proc_ls_prof_wR_expected 0.1492
_pd_proc_ls_prof_wR_factor 1.6531
_pd_proc_wavelength 0.207109
_pd_spec_mounting ' ?'
_refine_ls_number_parameters 68
_refine_ls_number_reflns 481
_refine_ls_number_restraints 0
_refine_ls_R_I_factor 4.1200
_cod_data_source_file cm9b04383_si_004.cif
_cod_data_source_block LiHCB11H5Br6
_cod_depositor_comments
;
The following automatic conversions were performed:

data item '_symmetry_cell_setting' value 'Orthorhombic' was changed
to 'orthorhombic' in accordance with the
/home/data/users/saulius/crontab/automatic-downloads/rss-feeds/ACS/lib/dictionaries/cif_core.dic
dictionary named 'cif_core.dic' version 2.4.2 last updated on
2011-04-26.

Automatic conversion script
Id: cif_fix_values 7556 2019-12-06 15:28:31Z antanas 
;
_cod_original_cell_volume 1679.86(11)
_cod_database_code 4003480
_pd_proc_ls_prof_cr_factor 8.2733
_pd_proc_ls_prof_cwr_factor 7.9613
_pd_proc_ls_prof_cwr_expected 0.7184
_pd_proc_ls_prof_chi2 122.8236
_pd_proc_ls_prof_echi2 126.3085

loop_
_symmetry_equiv_pos_as_xyz
x,y,z
x+1/2,-y+1/2,-z+1/2
-x,y+1/2,-z
-x+1/2,-y,z+1/2
-x,-y,-z
-x+1/2,y+1/2,z+1/2
x,-y+1/2,z
x+1/2,y,-z+1/2

loop_
_atom_site_label
_atom_site_fract_x
_atom_site_fract_y
_atom_site_fract_z
_atom_site_U_iso_or_equiv
_atom_site_occupancy
_atom_site_adp_type
_atom_site_type_symbol
B1 0.0811(13) 0.32607 0.4926(14) 0.070(10) 1.00000 Uiso B
C1 0.0658(13) 0.25000 0.6047(14) 0.070(10) 1.00000 Uiso C
B2 0.1426(13) 0.38219 0.6074(14) 0.070(10) 1.00000 Uiso B
B3 0.2222(13) 0.37731 0.4916(14) 0.070(10) 1.00000 Uiso B
B4 0.1859(13) 0.25000 0.4241(14) 0.070(10) 1.00000 Uiso B
H2 0.0040(13) 0.37520 0.4559(14) 0.070(10) 1.00000 Uiso H
B5 0.1794(13) 0.25000 0.6856(14) 0.070(10) 1.00000 Uiso B
H3 -0.0165(13) 0.25000 0.6412(14) 0.070(10) 1.00000 Uiso H
B6 0.2850(13) 0.33403 0.6132(14) 0.070(10) 1.00000 Uiso B
H4 0.1035(13) 0.46950 0.6472(14) 0.070(10) 1.00000 Uiso H
B7 0.3123(13) 0.25000 0.4991(14) 0.070(10) 1.00000 Uiso B
H5 0.1655(13) 0.25000 0.7750(14) 0.070(10) 1.00000 Uiso H
Br1 0.2818(3) 0.5323(4) 0.4308(4) 0.1015(19) 1.00000 Uiso Br
Br2 0.4095(4) 0.4253(4) 0.6789(4) 0.1015(19) 1.00000 Uiso Br
Br3 0.4685(5) 0.25000 0.4342(5) 0.1015(19) 1.00000 Uiso Br
Br4 0.2018(5) 0.25000 0.2716(4) 0.1015(19) 1.00000 Uiso Br
Li1 0.00000 0.00000 0.00000 0.02533 1.00000 Uiso Li+1

loop_
_atom_type_symbol
_atom_type_scat_Cromer_Mann_a1
_atom_type_scat_Cromer_Mann_b1
_atom_type_scat_Cromer_Mann_a2
_atom_type_scat_Cromer_Mann_b2
_atom_type_scat_Cromer_Mann_a3
_atom_type_scat_Cromer_Mann_b3
_atom_type_scat_Cromer_Mann_a4
_atom_type_scat_Cromer_Mann_b4
_atom_type_scat_Cromer_Mann_c
_atom_type_scat_dispersion_real
_atom_type_scat_dispersion_imag
_atom_type_scat_source
ze 0.00000 0.00000 0.00000 0.00000 0.00000 0.00000 0.00000 0.00000 0.00000 0.00000 0.00000 International_Tables_for_Crystallography_Vol.C(1991)_Tables_6.1.1.4_and_6.1.1.5
b 2.05450 23.21850 1.33260 1.02100 1.09790 60.34980 0.70680 0.14030 -0.19320 0.00000 0.00000 International_Tables_for_Crystallography_Vol.C(1991)_Tables_6.1.1.4_and_6.1.1.5
c 2.31000 20.84390 1.02000 10.20750 1.58860 0.56870 0.86500 51.65120 0.21560 0.00000 0.00100 International_Tables_for_Crystallography_Vol.C(1991)_Tables_6.1.1.4_and_6.1.1.5
h 0.49300 10.51090 0.32291 26.12570 0.14019 3.14236 0.04081 57.79970 0.00304 0.00000 0.00000 International_Tables_for_Crystallography_Vol.C(1991)_Tables_6.1.1.4_and_6.1.1.5
br 17.17890 2.17230 5.23580 16.57960 5.63770 0.26090 3.98510 41.43280 2.95570 0.09000 1.64300 International_Tables_for_Crystallography_Vol.C(1991)_Tables_6.1.1.4_and_6.1.1.5
li+1 0.69680 4.62370 0.78880 1.95570 0.34140 0.63160 0.15630 10.09530 0.01670 0.00000 0.00000 International_Tables_for_Crystallography_Vol.C(1991)_Tables_6.1.1.4_and_6.1.1.5

loop_
_geom_angle_atom_site_label_1
_geom_angle_atom_site_label_2
_geom_angle_atom_site_label_3
_geom_angle_site_symmetry_1
_geom_angle_site_symmetry_2
_geom_angle_site_symmetry_3
_geom_angle
_geom_angle_publ_flag
? ? ? ? ? ? ? ?

loop_
_geom_bond_atom_site_label_1
_geom_bond_atom_site_label_2
_geom_bond_site_symmetry_1
_geom_bond_site_symmetry_2
_geom_bond_distance
_geom_bond_publ_flag
? ? ? ? ? ?

loop_
_geom_contact_atom_site_label_1
_geom_contact_atom_site_label_2
_geom_contact_distance
_geom_contact_site_symmetry_1
_geom_contact_site_symmetry_2
_geom_contact_publ_flag
? ? ? ? ? ?

loop_
_geom_hbond_atom_site_label_D
_geom_hbond_atom_site_label_H
_geom_hbond_atom_site_label_A
_geom_hbond_site_symmetry_D
_geom_hbond_site_symmetry_H
_geom_hbond_site_symmetry_A
_geom_hbond_distance_DH
_geom_hbond_distance_HA
_geom_hbond_distance_DA
_geom_hbond_angle_DHA
_geom_hbond_publ_flag
? ? ? ? ? ? ? ? ? ? ?

loop_
_geom_torsion_atom_site_label_1
_geom_torsion_atom_site_label_2
_geom_torsion_atom_site_label_3
_geom_torsion_atom_site_label_4
_geom_torsion_site_symmetry_1
_geom_torsion_site_symmetry_2
_geom_torsion_site_symmetry_3
_geom_torsion_site_symmetry_4
_geom_torsion
_geom_torsion_publ_flag
? ? ? ? ? ? ? ? ? ?
